data_7226759
loop_
_publ_author_name
'Perfetto, Alessandra'
'Bertolasi, Valerio'
'Costabile, Chiara'
'Paradiso, Veronica'
'Caruso, Tonino'
'Longo, Pasquale'
'Grisi, Fabia'

_publ_section_title
;
 Methyl and phenyl substituent effects on the catalytic behavior of NHC
 ruthenium complexes
;
_journal_issue 98
_journal_name_full 'RSC Adv.'
_journal_page_first 95793
_journal_paper_doi 10.1039/C6RA20608E
_journal_volume 6
_journal_year 2016
_chemical_formula_moiety 'C47 H42 Cl N2 Rh, 1/2(C H2 Cl2)'
_chemical_formula_sum 'C47.5 H43 Cl2 N2 Rh'
_chemical_formula_weight 815.65
_space_group_crystal_system triclinic
_space_group_IT_number 2
_space_group_name_Hall '-P 1'
_space_group_name_H-M_alt 'P -1'
_symmetry_space_group_name_Hall '-P 1'
_symmetry_space_group_name_H-M 'P -1'
_atom_sites_solution_hydrogens geom
_audit_creation_method SHELXL-2014/6
_audit_update_record
;
2016-06-07 deposited with the CCDC.
2016-10-03 downloaded from the CCDC.
;
_cell_angle_alpha 93.2790(19)
_cell_angle_beta 103.210(3)
_cell_angle_gamma 91.676(2)
_cell_formula_units_Z 4
_cell_length_a 11.6821(3)
_cell_length_b 16.0026(6)
_cell_length_c 22.6928(9)
_cell_measurement_reflns_used 44260
_cell_measurement_temperature 295
_cell_measurement_theta_max 26.50
_cell_measurement_theta_min 2.57
_cell_volume 4119.4(3)
_computing_cell_refinement 'Denzo SMN (Otwinowski & Minor, 1997)'
_computing_data_collection 'COLLECT (Nonius, 1998)'
_computing_data_reduction 'Denzo SMN (Otwinowski & Minor, 1997)'
_computing_molecular_graphics 'ORTEPIII (Burnett & Johnson, 1996)'
_computing_publication_material 'SHELXL-2014/6 (Sheldrick, 2014), PARST(Nardelli, 1995), PLATON(Spek, 2009)'
_computing_structure_refinement 'SHELXL-2014/6 (Sheldrick, 2014)'
_computing_structure_solution 'SIR97 (Altomare et al., 1999)'
_diffrn_ambient_temperature 295
_diffrn_measured_fraction_theta_full 0.986
_diffrn_measured_fraction_theta_max 0.982
_diffrn_measurement_device_type 'Nonius Kappa CCD'
_diffrn_measurement_method '\f scans and \w scans'
_diffrn_radiation_type MoK\a
_diffrn_radiation_wavelength 0.71073
_diffrn_reflns_av_R_equivalents 0.0780
_diffrn_reflns_av_unetI/netI 0.0961
_diffrn_reflns_Laue_measured_fraction_full 0.986
_diffrn_reflns_Laue_measured_fraction_max 0.982
_diffrn_reflns_limit_h_max 14
_diffrn_reflns_limit_h_min -14
_diffrn_reflns_limit_k_max 19
_diffrn_reflns_limit_k_min -20
_diffrn_reflns_limit_l_max 28
_diffrn_reflns_limit_l_min -27
_diffrn_reflns_number 44260
_diffrn_reflns_point_group_measured_fraction_full 0.986
_diffrn_reflns_point_group_measured_fraction_max 0.982
_diffrn_reflns_theta_full 25.242
_diffrn_reflns_theta_max 26.497
_diffrn_reflns_theta_min 2.573
_diffrn_source 'fine-focus sealed tube'
_exptl_absorpt_coefficient_mu 0.579
_exptl_absorpt_correction_T_max 0.962
_exptl_absorpt_correction_T_min 0.913
_exptl_absorpt_correction_type multi-scan
_exptl_absorpt_process_details 'SORTAV (Blessing, 1995)'
_exptl_crystal_colour colorless
_exptl_crystal_density_diffrn 1.315
_exptl_crystal_description needle
_exptl_crystal_F_000 1684
_exptl_crystal_size_max 0.36
_exptl_crystal_size_mid 0.11
_exptl_crystal_size_min 0.07
_platon_squeeze_details ' ?'
_refine_diff_density_max 0.946
_refine_diff_density_min -1.036
_refine_diff_density_rms 0.105
_refine_ls_extinction_method none
_refine_ls_goodness_of_fit_ref 1.037
_refine_ls_hydrogen_treatment constr
_refine_ls_matrix_type full
_refine_ls_number_parameters 941
_refine_ls_number_reflns 16768
_refine_ls_number_restraints 1
_refine_ls_restrained_S_all 1.037
_refine_ls_R_factor_all 0.1207
_refine_ls_R_factor_gt 0.0649
_refine_ls_shift/su_max 0.000
_refine_ls_shift/su_mean 0.000
_refine_ls_structure_factor_coef Fsqd
_refine_ls_weighting_details 'w=1/[\s^2^(Fo^2^)+(0.0959P)^2^+0.2029P] where P=(Fo^2^+2Fc^2^)/3'
_refine_ls_weighting_scheme calc
_refine_ls_wR_factor_gt 0.1579
_refine_ls_wR_factor_ref 0.1803
_reflns_Friedel_coverage 0.000
_reflns_number_gt 10101
_reflns_number_total 16768
_reflns_threshold_expression 'I > 2\s(I)'
_cod_data_source_file c6ra20608e2.cif
_cod_data_source_block Rh-24
_cod_original_formula_sum 'C47.50 H43 Cl2 N2 Rh'
_cod_database_code 7226759
_shelx_space_group_comment
;
The symmetry employed for this shelxl refinement is uniquely defined
by the following loop, which should always be used as a source of
symmetry information in preference to the above space-group names.
They are only intended as comments.
;
_shelxl_version_number 2014/6

loop_
_space_group_symop_operation_xyz
'x, y, z'
'-x, -y, -z'

loop_
_atom_site_label
_atom_site_type_symbol
_atom_site_fract_x
_atom_site_fract_y
_atom_site_fract_z
_atom_site_U_iso_or_equiv
_atom_site_adp_type
_atom_site_occupancy
_atom_site_site_symmetry_order
_atom_site_calc_flag
_atom_site_refinement_flags_posn
_atom_site_refinement_flags_adp
Rh1A Rh 0.22841(3) -0.16460(3) 0.20814(2) 0.05049(13) Uani 1 1 d . .
Cl1A Cl 0.39500(11) -0.24558(10) 0.25111(6) 0.0669(4) Uani 1 1 d . .
C1A C 0.2518(3) -0.1921(3) 0.12389(19) 0.0391(10) Uani 1 1 d . .
N1A N 0.3185(3) -0.1446(2) 0.09585(16) 0.0412(8) Uani 1 1 d . .
N2A N 0.2092(3) -0.2591(2) 0.08526(16) 0.0405(8) Uani 1 1 d . .
C2A C 0.3467(3) -0.1905(3) 0.0425(2) 0.0416(10) Uani 1 1 d . .
H2A H 0.3420 -0.1527 0.0097 0.050 Uiso 1 1 calc R U
C3A C 0.2417(3) -0.2555(3) 0.02576(19) 0.0407(10) Uani 1 1 d . .
H3A H 0.1772 -0.2306 -0.0024 0.049 Uiso 1 1 calc R U
C4A C 0.1214(5) -0.0646(4) 0.1794(3) 0.0684(15) Uani 1 1 d . .
H4A H 0.1638 -0.0585 0.1497 0.082 Uiso 1 1 calc R U
C5A C 0.0518(4) -0.1374(4) 0.1752(2) 0.0643(14) Uani 1 1 d . .
H5A H 0.0491 -0.1749 0.1420 0.077 Uiso 1 1 calc R U
C6A C -0.0199(6) -0.1614(6) 0.2196(3) 0.107(3) Uani 1 1 d . .
H6A1 H -0.0866 -0.1256 0.2147 0.129 Uiso 1 1 calc R U
H6A2 H -0.0510 -0.2184 0.2082 0.129 Uiso 1 1 calc R U
C7A C 0.0388(6) -0.1568(6) 0.2832(3) 0.113(3) Uani 1 1 d . .
H7A1 H 0.0072 -0.2019 0.3024 0.136 Uiso 1 1 calc R U
H7A2 H 0.0211 -0.1043 0.3020 0.136 Uiso 1 1 calc R U
C8A C 0.1707(6) -0.1627(5) 0.2948(3) 0.087(2) Uani 1 1 d . .
H8A H 0.2015 -0.2153 0.3008 0.105 Uiso 1 1 calc R U
C9A C 0.2459(7) -0.0979(6) 0.2972(3) 0.093(2) Uani 1 1 d . .
H9A H 0.3255 -0.1092 0.3065 0.112 Uiso 1 1 calc R U
C10A C 0.2164(10) -0.0080(6) 0.2864(4) 0.138(3) Uani 1 1 d . .
H10A H 0.1832 0.0141 0.3192 0.166 Uiso 1 1 calc R U
H10B H 0.2891 0.0241 0.2883 0.166 Uiso 1 1 calc R U
C11A C 0.1342(8) 0.0062(5) 0.2286(4) 0.113(3) Uani 1 1 d . .
H11A H 0.1601 0.0570 0.2132 0.136 Uiso 1 1 calc R U
H11B H 0.0572 0.0156 0.2365 0.136 Uiso 1 1 calc R U
C12A C 0.3728(4) -0.0637(3) 0.1194(2) 0.0477(11) Uani 1 1 d . .
C13A C 0.3577(4) 0.0035(3) 0.0821(2) 0.0517(12) Uani 1 1 d . .
C14A C 0.4127(5) 0.0815(4) 0.1076(3) 0.0745(16) Uani 1 1 d . .
H14A H 0.4055 0.1274 0.0838 0.089 Uiso 1 1 calc R U
C15A C 0.4767(6) 0.0909(4) 0.1670(3) 0.0862(19) Uani 1 1 d . .
H15A H 0.5104 0.1431 0.1831 0.103 Uiso 1 1 calc R U
C16A C 0.4906(5) 0.0236(4) 0.2021(3) 0.0815(18) Uani 1 1 d . .
H16A H 0.5339 0.0300 0.2421 0.098 Uiso 1 1 calc R U
C17A C 0.4403(4) -0.0540(4) 0.1781(2) 0.0641(14) Uani 1 1 d . .
H17A H 0.4520 -0.1000 0.2017 0.077 Uiso 1 1 calc R U
C18A C 0.2919(4) 0.0001(3) 0.0180(2) 0.0485(11) Uani 1 1 d . .
C19A C 0.3439(5) 0.0326(3) -0.0256(3) 0.0652(14) Uani 1 1 d . .
H19A H 0.4209 0.0546 -0.0142 0.078 Uiso 1 1 calc R U
C20A C 0.2839(6) 0.0328(4) -0.0851(3) 0.0748(16) Uani 1 1 d . .
H20A H 0.3206 0.0552 -0.1133 0.090 Uiso 1 1 calc R U
C21A C 0.1711(6) 0.0006(4) -0.1034(3) 0.0769(17) Uani 1 1 d . .
H21A H 0.1311 -0.0001 -0.1439 0.092 Uiso 1 1 calc R U
C22A C 0.1165(4) -0.0313(4) -0.0601(3) 0.0665(15) Uani 1 1 d . .
H22A H 0.0390 -0.0521 -0.0718 0.080 Uiso 1 1 calc R U
C23A C 0.1764(4) -0.0321(3) -0.0009(2) 0.0554(12) Uani 1 1 d . .
H23A H 0.1393 -0.0544 0.0273 0.066 Uiso 1 1 calc R U
C24A C 0.1312(4) -0.3239(3) 0.0981(2) 0.0435(10) Uani 1 1 d . .
C25A C 0.0238(4) -0.3474(3) 0.0579(2) 0.0480(11) Uani 1 1 d . .
C26A C -0.0408(4) -0.4143(3) 0.0746(3) 0.0647(15) Uani 1 1 d . .
H26A H -0.1110 -0.4334 0.0481 0.078 Uiso 1 1 calc R U
C27A C -0.0056(5) -0.4522(4) 0.1272(3) 0.0733(17) Uani 1 1 d . .
H27A H -0.0520 -0.4953 0.1367 0.088 Uiso 1 1 calc R U
C28A C 0.0981(5) -0.4267(4) 0.1661(3) 0.0752(17) Uani 1 1 d . .
H28A H 0.1219 -0.4514 0.2028 0.090 Uiso 1 1 calc R U
C29A C 0.1681(4) -0.3641(3) 0.1508(2) 0.0584(13) Uani 1 1 d . .
H29A H 0.2409 -0.3490 0.1764 0.070 Uiso 1 1 calc R U
C30A C -0.0290(3) -0.3072(3) 0.0005(2) 0.0506(12) Uani 1 1 d . .
C31A C -0.0637(5) -0.3561(4) -0.0536(3) 0.0667(15) Uani 1 1 d . .
H31A H -0.0472 -0.4126 -0.0543 0.080 Uiso 1 1 calc R U
C32A C -0.1222(5) -0.3228(5) -0.1063(3) 0.0830(19) Uani 1 1 d . .
H32A H -0.1444 -0.3567 -0.1420 0.100 Uiso 1 1 calc R U
C33A C -0.1476(5) -0.2395(5) -0.1059(3) 0.0823(19) Uani 1 1 d . .
H33A H -0.1871 -0.2166 -0.1413 0.099 Uiso 1 1 calc R U
C34A C -0.1136(4) -0.1903(4) -0.0523(3) 0.0716(16) Uani 1 1 d . .
H34A H -0.1306 -0.1338 -0.0516 0.086 Uiso 1 1 calc R U
C35A C -0.0547(4) -0.2238(3) 0.0002(3) 0.0576(13) Uani 1 1 d . .
H35A H -0.0321 -0.1897 0.0358 0.069 Uiso 1 1 calc R U
C36A C 0.4683(4) -0.2261(3) 0.0576(2) 0.0459(11) Uani 1 1 d . .
C37A C 0.5267(4) -0.2405(3) 0.0118(3) 0.0602(13) Uani 1 1 d . .
H37A H 0.4911 -0.2282 -0.0275 0.072 Uiso 1 1 calc R U
C38A C 0.6392(5) -0.2734(4) 0.0238(3) 0.0747(17) Uani 1 1 d . .
H38A H 0.6774 -0.2838 -0.0074 0.090 Uiso 1 1 calc R U
C39A C 0.6911(5) -0.2898(4) 0.0812(4) 0.084(2) Uani 1 1 d . .
H39A H 0.7666 -0.3099 0.0895 0.101 Uiso 1 1 calc R U
C40A C 0.6348(5) -0.2775(4) 0.1271(3) 0.0815(18) Uani 1 1 d . .
H40A H 0.6710 -0.2905 0.1662 0.098 Uiso 1 1 calc R U
C41A C 0.5219(4) -0.2449(3) 0.1153(2) 0.0576(13) Uani 1 1 d . .
H41A H 0.4836 -0.2361 0.1467 0.069 Uiso 1 1 calc R U
C42A C 0.2691(3) -0.3363(3) -0.00406(19) 0.0403(10) Uani 1 1 d . .
C43A C 0.2592(4) -0.3389(4) -0.0664(2) 0.0585(13) Uani 1 1 d . .
H43A H 0.2262 -0.2948 -0.0884 0.070 Uiso 1 1 calc R U
C44A C 0.2980(5) -0.4068(4) -0.0960(3) 0.0710(16) Uani 1 1 d . .
H44A H 0.2947 -0.4065 -0.1373 0.085 Uiso 1 1 calc R U
C45A C 0.3409(5) -0.4737(4) -0.0650(3) 0.0696(16) Uani 1 1 d . .
H45A H 0.3647 -0.5196 -0.0855 0.083 Uiso 1 1 calc R U
C46A C 0.3492(4) -0.4740(3) -0.0036(3) 0.0615(14) Uani 1 1 d . .
H46A H 0.3773 -0.5203 0.0174 0.074 Uiso 1 1 calc R U
C47A C 0.3147(4) -0.4036(3) 0.0274(2) 0.0538(12) Uani 1 1 d . .
H47A H 0.3227 -0.4026 0.0692 0.065 Uiso 1 1 calc R U
Rh1B Rh 0.19311(3) -0.18652(2) -0.41097(2) 0.05127(13) Uani 1 1 d . .
Cl1B Cl 0.36741(12) -0.10217(9) -0.36223(7) 0.0721(4) Uani 1 1 d . .
C1B C 0.2741(4) -0.2908(3) -0.3822(2) 0.0440(10) Uani 1 1 d . .
N1B N 0.3410(3) -0.3377(2) -0.41152(16) 0.0445(9) Uani 1 1 d . .
N2B N 0.2761(3) -0.3265(2) -0.32859(17) 0.0453(9) Uani 1 1 d . .
C2B C 0.4139(4) -0.3957(3) -0.3716(2) 0.0457(11) Uani 1 1 d . .
H2B H 0.4144 -0.4499 -0.3940 0.055 Uiso 1 1 calc R U
C3B C 0.3415(4) -0.4048(3) -0.3228(2) 0.0459(10) Uani 1 1 d . .
H3B H 0.2855 -0.4529 -0.3349 0.055 Uiso 1 1 calc R U
C4B C 0.0686(4) -0.2550(3) -0.4802(3) 0.0626(14) Uani 1 1 d . .
H4B H 0.1245 -0.2951 -0.4802 0.075 Uiso 1 1 calc R U
C5B C 0.0238(4) -0.2462(4) -0.4290(3) 0.0693(15) Uani 1 1 d . .
H5B H 0.0518 -0.2804 -0.3976 0.083 Uiso 1 1 calc R U
C6B C -0.0685(7) -0.1840(5) -0.4208(5) 0.121(3) Uani 1 1 d . .
H6B1 H -0.1317 -0.1892 -0.4571 0.145 Uiso 1 1 calc R U
H6B2 H -0.1014 -0.2007 -0.3875 0.145 Uiso 1 1 calc R U
C7B C -0.0323(7) -0.0986(6) -0.4094(6) 0.153(4) Uani 1 1 d . .
H7B1 H -0.0359 -0.0820 -0.3681 0.184 Uiso 1 1 calc R U
H7B2 H -0.0890 -0.0666 -0.4361 0.184 Uiso 1 1 calc R U
C8B C 0.0886(5) -0.0737(4) -0.4171(4) 0.0797(18) Uani 1 1 d . .
H8B H 0.1417 -0.0498 -0.3829 0.096 Uiso 1 1 calc R U
C9B C 0.1272(6) -0.0825(4) -0.4678(3) 0.0803(18) Uani 1 1 d . .
H9B H 0.2047 -0.0656 -0.4662 0.096 Uiso 1 1 calc R U
C10B C 0.0538(9) -0.1178(5) -0.5270(4) 0.126(3) Uani 1 1 d . .
H10C H -0.0229 -0.0937 -0.5328 0.151 Uiso 1 1 calc R U
H10D H 0.0895 -0.0992 -0.5589 0.151 Uiso 1 1 calc R U
C11B C 0.0363(6) -0.2066(5) -0.5352(3) 0.095(2) Uani 1 1 d . .
H11C H 0.0813 -0.2267 -0.5638 0.113 Uiso 1 1 calc R U
H11D H -0.0461 -0.2194 -0.5539 0.113 Uiso 1 1 calc R U
C12B C 0.3513(4) -0.3274(3) -0.4724(2) 0.0469(11) Uani 1 1 d . .
C13B C 0.3274(4) -0.3956(3) -0.5149(2) 0.0517(12) Uani 1 1 d . .
C14B C 0.3394(5) -0.3823(4) -0.5737(2) 0.0688(15) Uani 1 1 d . .
H14B H 0.3256 -0.4272 -0.6026 0.083 Uiso 1 1 calc R U
C15B C 0.3700(6) -0.3071(5) -0.5897(3) 0.0840(18) Uani 1 1 d . .
H15B H 0.3757 -0.3004 -0.6294 0.101 Uiso 1 1 calc R U
C16B C 0.3934(6) -0.2393(5) -0.5476(3) 0.0821(18) Uani 1 1 d . .
H16B H 0.4145 -0.1870 -0.5587 0.099 Uiso 1 1 calc R U
C17B C 0.3849(5) -0.2499(4) -0.4885(3) 0.0676(14) Uani 1 1 d . .
H17B H 0.4019 -0.2049 -0.4596 0.081 Uiso 1 1 calc R U
C18B C 0.2914(4) -0.4811(3) -0.5010(2) 0.0500(11) Uani 1 1 d . .
C19B C 0.3508(5) -0.5498(4) -0.5170(2) 0.0646(14) Uani 1 1 d . .
H19B H 0.4126 -0.5410 -0.5358 0.078 Uiso 1 1 calc R U
C20B C 0.3214(6) -0.6300(4) -0.5059(3) 0.088(2) Uani 1 1 d . .
H20B H 0.3623 -0.6750 -0.5171 0.106 Uiso 1 1 calc R U
C21B C 0.2301(6) -0.6425(4) -0.4778(4) 0.094(2) Uani 1 1 d . .
H21B H 0.2093 -0.6964 -0.4696 0.113 Uiso 1 1 calc R U
C22B C 0.1687(5) -0.5751(4) -0.4616(3) 0.0827(18) Uani 1 1 d . .
H22B H 0.1075 -0.5839 -0.4424 0.099 Uiso 1 1 calc R U
C23B C 0.1986(4) -0.4963(4) -0.4740(2) 0.0620(13) Uani 1 1 d . .
H23B H 0.1557 -0.4516 -0.4640 0.074 Uiso 1 1 calc R U
C24B C 0.2134(4) -0.2951(3) -0.2849(2) 0.0476(11) Uani 1 1 d . .
C25B C 0.1326(4) -0.3477(3) -0.2649(2) 0.0513(12) Uani 1 1 d . .
C26B C 0.0806(5) -0.3124(4) -0.2197(2) 0.0662(15) Uani 1 1 d . .
H26B H 0.0303 -0.3460 -0.2038 0.079 Uiso 1 1 calc R U
C27B C 0.1015(5) -0.2299(4) -0.1981(3) 0.0774(17) Uani 1 1 d . .
H27B H 0.0638 -0.2080 -0.1691 0.093 Uiso 1 1 calc R U
C28B C 0.1800(6) -0.1792(4) -0.2202(3) 0.0770(17) Uani 1 1 d . .
H28B H 0.1941 -0.1232 -0.2063 0.092 Uiso 1 1 calc R U
C29B C 0.2360(4) -0.2128(3) -0.2625(2) 0.0577(13) Uani 1 1 d . .
H29B H 0.2898 -0.1796 -0.2763 0.069 Uiso 1 1 calc R U
C30B C 0.0962(4) -0.4353(3) -0.2886(2) 0.0538(12) Uani 1 1 d . .
C31B C 0.1365(5) -0.5035(4) -0.2555(3) 0.0846(19) Uani 1 1 d . .
H31B H 0.1918 -0.4945 -0.2189 0.101 Uiso 1 1 calc R U
C32B C 0.0960(7) -0.5837(5) -0.2760(3) 0.099(2) Uani 1 1 d . .
H32B H 0.1266 -0.6286 -0.2541 0.119 Uiso 1 1 calc R U
C33B C 0.0090(6) -0.5982(5) -0.3294(3) 0.093(2) Uani 1 1 d . .
H33B H -0.0233 -0.6519 -0.3420 0.111 Uiso 1 1 calc R U
C34B C -0.0269(5) -0.5325(5) -0.3621(3) 0.089(2) Uani 1 1 d . .
H34B H -0.0808 -0.5418 -0.3991 0.107 Uiso 1 1 calc R U
C35B C 0.0137(5) -0.4520(4) -0.3423(3) 0.0745(17) Uani 1 1 d . .
H35B H -0.0152 -0.4080 -0.3657 0.089 Uiso 1 1 calc R U
C36B C 0.5390(4) -0.3606(3) -0.3481(2) 0.0516(12) Uani 1 1 d . .
C37B C 0.6266(5) -0.4156(4) -0.3277(2) 0.0691(15) Uani 1 1 d . .
H37B H 0.6089 -0.4729 -0.3304 0.083 Uiso 1 1 calc R U
C38B C 0.7419(5) -0.3846(6) -0.3030(3) 0.097(2) Uani 1 1 d . .
H38B H 0.8009 -0.4215 -0.2897 0.116 Uiso 1 1 calc R U
C39B C 0.7684(6) -0.3007(7) -0.2984(4) 0.111(3) Uani 1 1 d . .
H39B H 0.8451 -0.2808 -0.2812 0.133 Uiso 1 1 calc R U
C40B C 0.6824(6) -0.2447(5) -0.3189(3) 0.099(2) Uani 1 1 d . .
H40B H 0.7012 -0.1876 -0.3167 0.118 Uiso 1 1 calc R U
C41B C 0.5679(5) -0.2752(4) -0.3428(3) 0.0697(15) Uani 1 1 d . .
H41B H 0.5092 -0.2377 -0.3554 0.084 Uiso 1 1 calc R U
C42B C 0.4175(4) -0.4164(3) -0.2606(2) 0.0521(12) Uani 1 1 d . .
C43B C 0.4409(5) -0.4992(4) -0.2440(3) 0.0787(18) Uani 1 1 d . .
H43B H 0.4008 -0.5445 -0.2682 0.094 Uiso 1 1 calc R U
C44B C 0.5232(6) -0.5120(6) -0.1920(4) 0.099(3) Uani 1 1 d . .
H44B H 0.5410 -0.5664 -0.1818 0.119 Uiso 1 1 calc R U
C45B C 0.5798(6) -0.4447(7) -0.1547(3) 0.100(3) Uani 1 1 d . .
H45B H 0.6350 -0.4540 -0.1194 0.120 Uiso 1 1 calc R U
C46B C 0.5554(5) -0.3662(5) -0.1693(3) 0.086(2) Uani 1 1 d . .
H46B H 0.5936 -0.3214 -0.1438 0.103 Uiso 1 1 calc R U
C47B C 0.4735(4) -0.3508(4) -0.2224(2) 0.0619(14) Uani 1 1 d . .
H47B H 0.4569 -0.2960 -0.2318 0.074 Uiso 1 1 calc R U
C1 C 0.3489(8) 0.1215(6) 0.6636(3) 0.169(5) Uani 1 1 d D .
H1A H 0.3634 0.0624 0.6585 0.203 Uiso 1 1 calc R U
H1B H 0.4231 0.1493 0.6846 0.203 Uiso 1 1 calc R U
Cl1 Cl 0.3132(5) 0.1572(5) 0.5955(3) 0.373(5) Uani 1 1 d D .
Cl2 Cl 0.2582(4) 0.1305(7) 0.7084(4) 0.49971(7) Uani 1 1 d D .

loop_
_atom_site_aniso_label
_atom_site_aniso_U_11
_atom_site_aniso_U_22
_atom_site_aniso_U_33
_atom_site_aniso_U_23
_atom_site_aniso_U_13
_atom_site_aniso_U_12
Rh1A 0.0527(2) 0.0593(3) 0.0405(2) 0.00278(18) 0.01243(16) 0.00776(17)
Cl1A 0.0617(7) 0.0848(10) 0.0534(8) 0.0167(7) 0.0074(6) 0.0131(6)
C1A 0.034(2) 0.037(2) 0.044(2) 0.003(2) 0.0045(17) 0.0043(17)
N1A 0.0416(18) 0.038(2) 0.042(2) 0.0003(16) 0.0076(15) -0.0025(15)
N2A 0.0381(17) 0.045(2) 0.039(2) 0.0047(17) 0.0117(15) 0.0000(15)
C2A 0.044(2) 0.037(3) 0.044(3) 0.003(2) 0.0120(19) -0.0012(18)
C3A 0.036(2) 0.045(3) 0.041(2) 0.006(2) 0.0089(18) 0.0011(17)
C4A 0.078(4) 0.062(4) 0.070(4) 0.000(3) 0.025(3) 0.019(3)
C5A 0.058(3) 0.086(4) 0.050(3) -0.003(3) 0.016(2) 0.017(3)
C6A 0.070(4) 0.168(8) 0.090(5) 0.011(5) 0.030(4) 0.000(4)
C7A 0.086(5) 0.183(9) 0.087(5) 0.053(6) 0.039(4) 0.034(5)
C8A 0.105(5) 0.115(6) 0.053(4) 0.019(4) 0.035(3) 0.036(5)
C9A 0.106(5) 0.115(6) 0.056(4) -0.019(4) 0.018(4) 0.026(5)
C10A 0.172(9) 0.124(8) 0.110(7) -0.043(6) 0.024(7) 0.018(7)
C11A 0.146(7) 0.081(5) 0.113(7) -0.018(5) 0.034(6) 0.028(5)
C12A 0.048(2) 0.045(3) 0.046(3) 0.000(2) 0.004(2) -0.0035(19)
C13A 0.047(2) 0.044(3) 0.060(3) -0.004(2) 0.007(2) -0.003(2)
C14A 0.082(4) 0.045(3) 0.093(5) -0.002(3) 0.016(3) -0.011(3)
C15A 0.099(5) 0.061(4) 0.083(5) -0.012(4) -0.002(4) -0.025(3)
C16A 0.083(4) 0.084(5) 0.065(4) -0.016(4) 0.001(3) -0.022(3)
C17A 0.069(3) 0.065(4) 0.053(3) 0.002(3) 0.004(3) -0.005(3)
C18A 0.049(2) 0.037(3) 0.059(3) 0.003(2) 0.009(2) 0.0075(19)
C19A 0.060(3) 0.061(3) 0.076(4) 0.016(3) 0.015(3) -0.003(2)
C20A 0.089(4) 0.077(4) 0.068(4) 0.027(3) 0.031(3) 0.010(3)
C21A 0.085(4) 0.079(4) 0.062(4) 0.012(3) 0.004(3) 0.022(3)
C22A 0.050(3) 0.066(4) 0.074(4) 0.002(3) -0.005(3) 0.005(2)
C23A 0.052(3) 0.049(3) 0.065(3) 0.006(2) 0.013(2) 0.006(2)
C24A 0.043(2) 0.035(2) 0.057(3) 0.002(2) 0.021(2) 0.0029(18)
C25A 0.041(2) 0.041(3) 0.065(3) -0.003(2) 0.021(2) 0.0002(19)
C26A 0.056(3) 0.048(3) 0.095(4) -0.007(3) 0.030(3) -0.005(2)
C27A 0.079(4) 0.052(3) 0.101(5) 0.015(3) 0.045(4) -0.012(3)
C28A 0.089(4) 0.059(4) 0.086(4) 0.025(3) 0.035(4) -0.002(3)
C29A 0.062(3) 0.054(3) 0.063(3) 0.010(3) 0.020(2) -0.001(2)
C30A 0.032(2) 0.056(3) 0.064(3) -0.009(2) 0.015(2) -0.0043(19)
C31A 0.066(3) 0.058(3) 0.072(4) -0.015(3) 0.013(3) -0.002(3)
C32A 0.076(4) 0.105(6) 0.061(4) -0.017(4) 0.010(3) -0.009(4)
C33A 0.049(3) 0.116(6) 0.079(5) 0.025(4) 0.003(3) 0.007(3)
C34A 0.051(3) 0.071(4) 0.089(5) 0.009(3) 0.008(3) 0.008(3)
C35A 0.047(3) 0.053(3) 0.068(3) -0.005(3) 0.004(2) 0.000(2)
C36A 0.038(2) 0.039(3) 0.061(3) -0.002(2) 0.016(2) -0.0039(18)
C37A 0.057(3) 0.055(3) 0.074(4) -0.002(3) 0.028(3) -0.006(2)
C38A 0.057(3) 0.069(4) 0.106(5) -0.014(4) 0.040(3) 0.002(3)
C39A 0.043(3) 0.080(4) 0.126(6) -0.004(4) 0.014(4) 0.011(3)
C40A 0.054(3) 0.086(5) 0.100(5) 0.009(4) 0.006(3) 0.020(3)
C41A 0.045(3) 0.062(3) 0.065(3) 0.010(3) 0.010(2) 0.011(2)
C42A 0.033(2) 0.047(3) 0.040(2) -0.005(2) 0.0071(17) -0.0051(17)
C43A 0.060(3) 0.069(4) 0.044(3) -0.002(3) 0.009(2) -0.001(2)
C44A 0.073(3) 0.088(5) 0.048(3) -0.024(3) 0.015(3) -0.008(3)
C45A 0.063(3) 0.065(4) 0.084(4) -0.030(3) 0.032(3) -0.003(3)
C46A 0.066(3) 0.044(3) 0.081(4) 0.005(3) 0.030(3) 0.007(2)
C47A 0.059(3) 0.049(3) 0.056(3) 0.003(2) 0.017(2) 0.006(2)
Rh1B 0.0545(2) 0.0419(2) 0.0541(3) 0.00145(18) 0.00558(17) 0.00514(16)
Cl1B 0.0733(8) 0.0560(8) 0.0781(10) -0.0082(7) 0.0032(7) -0.0079(6)
C1B 0.045(2) 0.045(3) 0.039(3) -0.002(2) 0.0051(19) -0.0011(19)
N1B 0.055(2) 0.040(2) 0.038(2) 0.0014(17) 0.0093(17) 0.0049(16)
N2B 0.0442(19) 0.048(2) 0.042(2) 0.0026(18) 0.0079(16) 0.0057(16)
C2B 0.052(2) 0.044(3) 0.037(2) 0.000(2) 0.0018(19) 0.0053(19)
C3B 0.048(2) 0.043(3) 0.045(3) 0.005(2) 0.008(2) 0.0045(19)
C4B 0.054(3) 0.056(3) 0.067(4) 0.002(3) -0.008(3) 0.005(2)
C5B 0.058(3) 0.065(4) 0.082(4) 0.016(3) 0.007(3) 0.001(3)
C6B 0.086(5) 0.097(6) 0.192(10) 0.003(6) 0.062(6) 0.008(4)
C7B 0.092(5) 0.090(6) 0.284(14) -0.031(7) 0.066(7) 0.015(5)
C8B 0.069(4) 0.053(4) 0.113(6) 0.005(4) 0.009(4) 0.015(3)
C9B 0.082(4) 0.052(4) 0.100(5) 0.018(3) 0.003(4) 0.008(3)
C10B 0.174(8) 0.078(6) 0.100(6) 0.035(5) -0.026(5) 0.000(5)
C11B 0.107(5) 0.093(5) 0.071(4) 0.020(4) -0.009(4) 0.005(4)
C12B 0.046(2) 0.054(3) 0.040(3) 0.006(2) 0.0084(19) 0.004(2)
C13B 0.051(3) 0.066(3) 0.039(3) 0.006(2) 0.010(2) 0.007(2)
C14B 0.089(4) 0.069(4) 0.049(3) 0.000(3) 0.018(3) 0.003(3)
C15B 0.113(5) 0.093(5) 0.055(4) 0.016(4) 0.031(3) 0.019(4)
C16B 0.103(5) 0.081(5) 0.073(4) 0.028(4) 0.036(4) 0.004(3)
C17B 0.083(4) 0.059(4) 0.062(4) 0.012(3) 0.017(3) 0.004(3)
C18B 0.047(2) 0.058(3) 0.042(3) -0.009(2) 0.007(2) 0.001(2)
C19B 0.060(3) 0.071(4) 0.059(3) -0.008(3) 0.011(2) -0.003(3)
C20B 0.086(4) 0.060(4) 0.117(6) -0.016(4) 0.026(4) 0.006(3)
C21B 0.097(5) 0.061(4) 0.120(6) 0.007(4) 0.021(4) -0.016(4)
C22B 0.066(3) 0.083(5) 0.099(5) -0.004(4) 0.022(3) -0.015(3)
C23B 0.064(3) 0.057(4) 0.065(3) -0.005(3) 0.017(3) -0.001(2)
C24B 0.045(2) 0.058(3) 0.037(2) 0.000(2) 0.0045(19) 0.010(2)
C25B 0.047(2) 0.065(3) 0.040(3) 0.006(2) 0.006(2) 0.012(2)
C26B 0.063(3) 0.084(4) 0.056(3) 0.008(3) 0.019(3) 0.019(3)
C27B 0.086(4) 0.094(5) 0.058(4) -0.008(3) 0.028(3) 0.031(3)
C28B 0.098(4) 0.070(4) 0.064(4) -0.008(3) 0.022(3) 0.021(3)
C29B 0.070(3) 0.051(3) 0.052(3) -0.005(2) 0.013(2) 0.006(2)
C30B 0.041(2) 0.078(4) 0.042(3) 0.001(3) 0.010(2) -0.004(2)
C31B 0.088(4) 0.079(5) 0.072(4) 0.016(4) -0.011(3) -0.012(3)
C32B 0.125(6) 0.076(5) 0.088(5) 0.008(4) 0.008(4) -0.023(4)
C33B 0.102(5) 0.096(6) 0.080(5) -0.006(4) 0.029(4) -0.039(4)
C34B 0.077(4) 0.104(6) 0.074(4) 0.001(4) -0.004(3) -0.024(4)
C35B 0.066(3) 0.097(5) 0.054(3) 0.013(3) 0.001(3) -0.008(3)
C36B 0.052(3) 0.065(4) 0.040(3) 0.008(2) 0.014(2) 0.007(2)
C37B 0.063(3) 0.094(4) 0.054(3) 0.010(3) 0.017(3) 0.025(3)
C38B 0.053(4) 0.153(8) 0.084(5) 0.025(5) 0.008(3) 0.033(4)
C39B 0.060(4) 0.149(8) 0.114(6) 0.038(6) -0.004(4) -0.019(5)
C40B 0.067(4) 0.119(6) 0.100(5) 0.015(5) 0.001(4) -0.021(4)
C41B 0.056(3) 0.072(4) 0.076(4) 0.003(3) 0.007(3) -0.004(3)
C42B 0.055(3) 0.060(3) 0.043(3) 0.008(2) 0.014(2) 0.003(2)
C43B 0.075(4) 0.084(5) 0.084(4) 0.041(4) 0.022(3) 0.014(3)
C44B 0.079(4) 0.119(6) 0.107(6) 0.072(6) 0.020(4) 0.027(4)
C45B 0.086(5) 0.152(8) 0.064(4) 0.057(5) 0.006(3) 0.014(5)
C46B 0.072(4) 0.135(7) 0.048(3) 0.008(4) 0.006(3) 0.000(4)
C47B 0.057(3) 0.085(4) 0.044(3) 0.007(3) 0.011(2) 0.011(3)
C1 0.123(7) 0.102(7) 0.240(14) -0.002(8) -0.045(8) 0.023(5)
Cl1 0.247(5) 0.404(9) 0.412(10) 0.248(8) -0.091(6) -0.018(5)
Cl2 0.146 0.856 0.477 -0.400 0.147 -0.049(4)

loop_
_atom_type_symbol
_atom_type_description
_atom_type_scat_dispersion_real
_atom_type_scat_dispersion_imag
_atom_type_scat_source
Rh Rh -1.1178 0.9187 'International Tables Vol C Tables 4.2.6.8 and 6.1.1.4'
C C 0.0033 0.0016 'International Tables Vol C Tables 4.2.6.8 and 6.1.1.4'
H H 0.0000 0.0000 'International Tables Vol C Tables 4.2.6.8 and 6.1.1.4'
Cl Cl 0.1484 0.1585 'International Tables Vol C Tables 4.2.6.8 and 6.1.1.4'
N N 0.0061 0.0033 'International Tables Vol C Tables 4.2.6.8 and 6.1.1.4'

loop_
_geom_angle_atom_site_label_1
_geom_angle_atom_site_label_2
_geom_angle_atom_site_label_3
_geom_angle
C1A Rh1A C5A 92.48(18)
C1A Rh1A C4A 92.4(2)
C5A Rh1A C4A 38.6(2)
C1A Rh1A C9A 159.6(3)
C5A Rh1A C9A 95.3(3)
C4A Rh1A C9A 82.2(3)
C1A Rh1A C8A 165.3(3)
C5A Rh1A C8A 81.2(2)
C4A Rh1A C8A 90.9(2)
C9A Rh1A C8A 35.1(3)
C1A Rh1A Cl1A 90.65(11)
C5A Rh1A Cl1A 158.09(18)
C4A Rh1A Cl1A 162.80(17)
C9A Rh1A Cl1A 89.1(2)
C8A Rh1A Cl1A 90.43(17)
N2A C1A N1A 106.7(4)
N2A C1A Rh1A 128.9(3)
N1A C1A Rh1A 124.4(3)
C1A N1A C12A 124.7(4)
C1A N1A C2A 112.4(3)
C12A N1A C2A 122.2(3)
C1A N2A C24A 123.6(4)
C1A N2A C3A 113.1(3)
C24A N2A C3A 123.1(3)
N1A C2A C36A 112.1(4)
N1A C2A C3A 100.2(3)
C36A C2A C3A 116.0(4)
N1A C2A H2A 109.4
C36A C2A H2A 109.4
C3A C2A H2A 109.4
N2A C3A C42A 117.6(4)
N2A C3A C2A 100.5(3)
C42A C3A C2A 113.9(3)
N2A C3A H3A 108.1
C42A C3A H3A 108.1
C2A C3A H3A 108.1
C5A C4A C11A 125.4(6)
C5A C4A Rh1A 70.5(3)
C11A C4A Rh1A 112.3(5)
C5A C4A H4A 117.3
C11A C4A H4A 117.3
Rh1A C4A H4A 87.2
C4A C5A C6A 126.0(6)
C4A C5A Rh1A 70.9(3)
C6A C5A Rh1A 110.1(4)
C4A C5A H5A 117.0
C6A C5A H5A 117.0
Rh1A C5A H5A 88.9
C7A C6A C5A 117.5(6)
C7A C6A H6A1 107.9
C5A C6A H6A1 107.9
C7A C6A H6A2 107.9
C5A C6A H6A2 107.9
H6A1 C6A H6A2 107.2
C6A C7A C8A 114.0(6)
C6A C7A H7A1 108.8
C8A C7A H7A1 108.8
C6A C7A H7A2 108.8
C8A C7A H7A2 108.8
H7A1 C7A H7A2 107.7
C9A C8A C7A 124.6(7)
C9A C8A Rh1A 71.4(4)
C7A C8A Rh1A 110.4(4)
C9A C8A H8A 117.7
C7A C8A H8A 117.7
Rh1A C8A H8A 88.2
C8A C9A C10A 127.1(8)
C8A C9A Rh1A 73.5(4)
C10A C9A Rh1A 107.4(5)
C8A C9A H9A 116.4
C10A C9A H9A 116.4
Rh1A C9A H9A 89.1
C11A C10A C9A 116.1(7)
C11A C10A H10A 108.3
C9A C10A H10A 108.3
C11A C10A H10B 108.3
C9A C10A H10B 108.3
H10A C10A H10B 107.4
C10A C11A C4A 115.3(7)
C10A C11A H11A 108.4
C4A C11A H11A 108.4
C10A C11A H11B 108.4
C4A C11A H11B 108.4
H11A C11A H11B 107.5
C17A C12A C13A 121.0(4)
C17A C12A N1A 119.7(4)
C13A C12A N1A 119.3(4)
C12A C13A C14A 117.0(5)
C12A C13A C18A 126.0(4)
C14A C13A C18A 117.0(5)
C15A C14A C13A 121.4(6)
C15A C14A H14A 119.3
C13A C14A H14A 119.3
C16A C15A C14A 120.1(6)
C16A C15A H15A 120.0
C14A C15A H15A 120.0
C15A C16A C17A 120.0(6)
C15A C16A H16A 120.0
C17A C16A H16A 120.0
C12A C17A C16A 120.5(6)
C12A C17A H17A 119.7
C16A C17A H17A 119.7
C19A C18A C23A 117.6(5)
C19A C18A C13A 119.9(4)
C23A C18A C13A 122.4(5)
C20A C19A C18A 121.3(5)
C20A C19A H19A 119.3
C18A C19A H19A 119.3
C21A C20A C19A 120.8(5)
C21A C20A H20A 119.6
C19A C20A H20A 119.6
C20A C21A C22A 118.8(6)
C20A C21A H21A 120.6
C22A C21A H21A 120.6
C23A C22A C21A 120.5(5)
C23A C22A H22A 119.8
C21A C22A H22A 119.8
C22A C23A C18A 120.9(5)
C22A C23A H23A 119.5
C18A C23A H23A 119.5
C29A C24A C25A 120.7(4)
C29A C24A N2A 117.6(4)
C25A C24A N2A 121.7(4)
C24A C25A C26A 115.9(5)
C24A C25A C30A 126.3(4)
C26A C25A C30A 117.8(4)
C27A C26A C25A 123.2(5)
C27A C26A H26A 118.4
C25A C26A H26A 118.4
C26A C27A C28A 119.6(5)
C26A C27A H27A 120.2
C28A C27A H27A 120.2
C27A C28A C29A 119.8(6)
C27A C28A H28A 120.1
C29A C28A H28A 120.1
C24A C29A C28A 120.8(5)
C24A C29A H29A 119.6
C28A C29A H29A 119.6
C35A C30A C31A 118.0(5)
C35A C30A C25A 121.9(4)
C31A C30A C25A 119.8(5)
C32A C31A C30A 121.5(6)
C32A C31A H31A 119.2
C30A C31A H31A 119.2
C33A C32A C31A 119.9(6)
C33A C32A H32A 120.0
C31A C32A H32A 120.0
C32A C33A C34A 119.1(6)
C32A C33A H33A 120.5
C34A C33A H33A 120.5
C35A C34A C33A 120.7(6)
C35A C34A H34A 119.6
C33A C34A H34A 119.6
C30A C35A C34A 120.7(5)
C30A C35A H35A 119.6
C34A C35A H35A 119.6
C41A C36A C37A 118.8(4)
C41A C36A C2A 122.1(4)
C37A C36A C2A 119.1(5)
C36A C37A C38A 120.9(6)
C36A C37A H37A 119.5
C38A C37A H37A 119.5
C39A C38A C37A 119.2(6)
C39A C38A H38A 120.4
C37A C38A H38A 120.4
C38A C39A C40A 121.1(5)
C38A C39A H39A 119.4
C40A C39A H39A 119.4
C39A C40A C41A 119.9(6)
C39A C40A H40A 120.0
C41A C40A H40A 120.0
C36A C41A C40A 120.0(5)
C36A C41A H41A 120.0
C40A C41A H41A 120.0
C47A C42A C43A 118.8(4)
C47A C42A C3A 123.8(4)
C43A C42A C3A 117.0(4)
C44A C43A C42A 120.5(5)
C44A C43A H43A 119.7
C42A C43A H43A 119.7
C45A C44A C43A 120.5(5)
C45A C44A H44A 119.8
C43A C44A H44A 119.8
C44A C45A C46A 120.4(5)
C44A C45A H45A 119.8
C46A C45A H45A 119.8
C45A C46A C47A 119.5(5)
C45A C46A H46A 120.3
C47A C46A H46A 120.3
C42A C47A C46A 120.2(5)
C42A C47A H47A 119.9
C46A C47A H47A 119.9
C1B Rh1B C4B 92.26(19)
C1B Rh1B C5B 93.2(2)
C4B Rh1B C5B 38.1(2)
C1B Rh1B C8B 163.2(2)
C4B Rh1B C8B 93.4(2)
C5B Rh1B C8B 81.7(2)
C1B Rh1B C9B 161.8(2)
C4B Rh1B C9B 81.0(2)
C5B Rh1B C9B 91.8(2)
C8B Rh1B C9B 35.0(2)
C1B Rh1B Cl1B 90.35(12)
C4B Rh1B Cl1B 159.38(17)
C5B Rh1B Cl1B 161.96(19)
C8B Rh1B Cl1B 89.91(17)
C9B Rh1B Cl1B 90.30(17)
N1B C1B N2B 106.7(4)
N1B C1B Rh1B 126.3(3)
N2B C1B Rh1B 127.0(3)
C1B N1B C12B 124.6(4)
C1B N1B C2B 112.6(4)
C12B N1B C2B 122.5(4)
C1B N2B C24B 123.4(4)
C1B N2B C3B 112.8(4)
C24B N2B C3B 123.6(4)
N1B C2B C36B 111.5(4)
N1B C2B C3B 100.6(3)
C36B C2B C3B 115.4(4)
N1B C2B H2B 109.7
C36B C2B H2B 109.7
C3B C2B H2B 109.7
N2B C3B C42B 115.4(4)
N2B C3B C2B 100.9(3)
C42B C3B C2B 112.9(3)
N2B C3B H3B 109.1
C42B C3B H3B 109.1
C2B C3B H3B 109.1
C5B C4B C11B 126.5(6)
C5B C4B Rh1B 71.1(3)
C11B C4B Rh1B 111.0(4)
C5B C4B H4B 116.7
C11B C4B H4B 116.7
Rh1B C4B H4B 87.8
C4B C5B C6B 124.2(6)
C4B C5B Rh1B 70.8(3)
C6B C5B Rh1B 110.9(4)
C4B C5B H5B 117.9
C6B C5B H5B 117.9
Rh1B C5B H5B 88.3
C7B C6B C5B 117.7(6)
C7B C6B H6B1 107.9
C5B C6B H6B1 107.9
C7B C6B H6B2 107.9
C5B C6B H6B2 107.9
H6B1 C6B H6B2 107.2
C6B C7B C8B 117.4(6)
C6B C7B H7B1 108.0
C8B C7B H7B1 108.0
C6B C7B H7B2 108.0
C8B C7B H7B2 108.0
H7B1 C7B H7B2 107.2
C9B C8B C7B 126.6(8)
C9B C8B Rh1B 72.9(4)
C7B C8B Rh1B 107.9(5)
C9B C8B H8B 116.7
C7B C8B H8B 116.7
Rh1B C8B H8B 89.1
C8B C9B C10B 124.1(7)
C8B C9B Rh1B 72.0(4)
C10B C9B Rh1B 109.1(4)
C8B C9B H9B 118.0
C10B C9B H9B 118.0
Rh1B C9B H9B 88.8
C11B C10B C9B 117.4(6)
C11B C10B H10C 108.0
C9B C10B H10C 108.0
C11B C10B H10D 108.0
C9B C10B H10D 108.0
H10C C10B H10D 107.2
C10B C11B C4B 117.1(6)
C10B C11B H11C 108.0
C4B C11B H11C 108.0
C10B C11B H11D 108.0
C4B C11B H11D 108.0
H11C C11B H11D 107.3
C17B C12B C13B 120.6(5)
C17B C12B N1B 119.8(4)
C13B C12B N1B 119.6(4)
C12B C13B C14B 117.3(5)
C12B C13B C18B 123.8(4)
C14B C13B C18B 118.9(5)
C15B C14B C13B 122.2(6)
C15B C14B H14B 118.9
C13B C14B H14B 118.9
C14B C15B C16B 120.4(6)
C14B C15B H15B 119.8
C16B C15B H15B 119.8
C15B C16B C17B 119.3(6)
C15B C16B H16B 120.3
C17B C16B H16B 120.3
C12B C17B C16B 120.1(6)
C12B C17B H17B 120.0
C16B C17B H17B 120.0
C23B C18B C19B 117.6(5)
C23B C18B C13B 123.0(4)
C19B C18B C13B 119.4(4)
C20B C19B C18B 122.2(5)
C20B C19B H19B 118.9
C18B C19B H19B 118.9
C19B C20B C21B 118.6(6)
C19B C20B H20B 120.7
C21B C20B H20B 120.7
C20B C21B C22B 120.5(6)
C20B C21B H21B 119.8
C22B C21B H21B 119.8
C23B C22B C21B 119.8(6)
C23B C22B H22B 120.1
C21B C22B H22B 120.1
C22B C23B C18B 121.3(5)
C22B C23B H23B 119.3
C18B C23B H23B 119.3
C29B C24B C25B 121.3(4)
C29B C24B N2B 118.0(4)
C25B C24B N2B 120.7(4)
C26B C25B C24B 116.3(5)
C26B C25B C30B 118.0(5)
C24B C25B C30B 125.7(4)
C27B C26B C25B 122.4(5)
C27B C26B H26B 118.8
C25B C26B H26B 118.8
C26B C27B C28B 119.4(5)
C26B C27B H27B 120.3
C28B C27B H27B 120.3
C29B C28B C27B 119.5(6)
C29B C28B H28B 120.2
C27B C28B H28B 120.2
C28B C29B C24B 120.9(5)
C28B C29B H29B 119.5
C24B C29B H29B 119.5
C35B C30B C31B 117.1(5)
C35B C30B C25B 121.0(5)
C31B C30B C25B 121.7(5)
C32B C31B C30B 121.2(6)
C32B C31B H31B 119.4
C30B C31B H31B 119.4
C31B C32B C33B 120.3(7)
C31B C32B H32B 119.9
C33B C32B H32B 119.9
C34B C33B C32B 118.1(7)
C34B C33B H33B 120.9
C32B C33B H33B 120.9
C33B C34B C35B 122.0(6)
C33B C34B H34B 119.0
C35B C34B H34B 119.0
C34B C35B C30B 121.2(6)
C34B C35B H35B 119.4
C30B C35B H35B 119.4
C37B C36B C41B 118.8(5)
C37B C36B C2B 118.5(5)
C41B C36B C2B 122.6(4)
C36B C37B C38B 119.8(7)
C36B C37B H37B 120.1
C38B C37B H37B 120.1
C39B C38B C37B 120.5(6)
C39B C38B H38B 119.8
C37B C38B H38B 119.8
C38B C39B C40B 120.7(6)
C38B C39B H39B 119.6
C40B C39B H39B 119.6
C39B C40B C41B 118.9(7)
C39B C40B H40B 120.5
C41B C40B H40B 120.5
C40B C41B C36B 121.3(6)
C40B C41B H41B 119.4
C36B C41B H41B 119.4
C47B C42B C43B 118.9(5)
C47B C42B C3B 122.9(5)
C43B C42B C3B 117.9(5)
C44B C43B C42B 119.5(7)
C44B C43B H43B 120.2
C42B C43B H43B 120.2
C43B C44B C45B 120.4(7)
C43B C44B H44B 119.8
C45B C44B H44B 119.8
C46B C45B C44B 120.3(6)
C46B C45B H45B 119.8
C44B C45B H45B 119.8
C45B C46B C47B 120.8(7)
C45B C46B H46B 119.6
C47B C46B H46B 119.6
C42B C47B C46B 120.0(6)
C42B C47B H47B 120.0
C46B C47B H47B 120.0
Cl2 C1 Cl1 119.5(7)
Cl2 C1 H1A 107.4
Cl1 C1 H1A 107.4
Cl2 C1 H1B 107.4
Cl1 C1 H1B 107.4
H1A C1 H1B 107.0

loop_
_geom_bond_atom_site_label_1
_geom_bond_atom_site_label_2
_geom_bond_distance
Rh1A C1A 2.018(4)
Rh1A C5A 2.095(5)
Rh1A C4A 2.100(5)
Rh1A C9A 2.195(6)
Rh1A C8A 2.220(6)
Rh1A Cl1A 2.4170(13)
C1A N2A 1.352(5)
C1A N1A 1.355(5)
N1A C12A 1.443(6)
N1A C2A 1.485(5)
N2A C24A 1.447(5)
N2A C3A 1.487(5)
C2A C36A 1.518(6)
C2A C3A 1.548(6)
C2A H2A 0.9800
C3A C42A 1.502(6)
C3A H3A 0.9800
C4A C5A 1.387(8)
C4A C11A 1.524(9)
C4A H4A 0.9300
C5A C6A 1.508(8)
C5A H5A 0.9300
C6A C7A 1.447(10)
C6A H6A1 0.9700
C6A H6A2 0.9700
C7A C8A 1.510(9)
C7A H7A1 0.9700
C7A H7A2 0.9700
C8A C9A 1.330(10)
C8A H8A 0.9300
C9A C10A 1.510(12)
C9A H9A 0.9300
C10A C11A 1.472(12)
C10A H10A 0.9700
C10A H10B 0.9700
C11A H11A 0.9700
C11A H11B 0.9700
C12A C17A 1.381(7)
C12A C13A 1.397(7)
C13A C14A 1.417(7)
C13A C18A 1.480(7)
C14A C15A 1.381(9)
C14A H14A 0.9300
C15A C16A 1.367(9)
C15A H15A 0.9300
C16A C17A 1.386(8)
C16A H16A 0.9300
C17A H17A 0.9300
C18A C19A 1.389(7)
C18A C23A 1.393(6)
C19A C20A 1.373(8)
C19A H19A 0.9300
C20A C21A 1.364(9)
C20A H20A 0.9300
C21A C22A 1.397(8)
C21A H21A 0.9300
C22A C23A 1.368(7)
C22A H22A 0.9300
C23A H23A 0.9300
C24A C29A 1.377(7)
C24A C25A 1.400(6)
C25A C26A 1.410(7)
C25A C30A 1.499(7)
C26A C27A 1.354(8)
C26A H26A 0.9300
C27A C28A 1.361(8)
C27A H27A 0.9300
C28A C29A 1.383(7)
C28A H28A 0.9300
C29A H29A 0.9300
C30A C35A 1.378(7)
C30A C31A 1.387(7)
C31A C32A 1.379(9)
C31A H31A 0.9300
C32A C33A 1.374(9)
C32A H32A 0.9300
C33A C34A 1.382(9)
C33A H33A 0.9300
C34A C35A 1.379(8)
C34A H34A 0.9300
C35A H35A 0.9300
C36A C41A 1.371(7)
C36A C37A 1.380(7)
C37A C38A 1.404(8)
C37A H37A 0.9300
C38A C39A 1.348(9)
C38A H38A 0.9300
C39A C40A 1.362(9)
C39A H39A 0.9300
C40A C41A 1.406(7)
C40A H40A 0.9300
C41A H41A 0.9300
C42A C47A 1.379(6)
C42A C43A 1.391(6)
C43A C44A 1.385(8)
C43A H43A 0.9300
C44A C45A 1.361(9)
C44A H44A 0.9300
C45A C46A 1.375(8)
C45A H45A 0.9300
C46A C47A 1.411(7)
C46A H46A 0.9300
C47A H47A 0.9300
Rh1B C1B 2.010(5)
Rh1B C4B 2.109(5)
Rh1B C5B 2.113(5)
Rh1B C8B 2.202(6)
Rh1B C9B 2.212(6)
Rh1B Cl1B 2.4147(13)
C1B N1B 1.352(6)
C1B N2B 1.370(6)
N1B C12B 1.432(6)
N1B C2B 1.483(5)
N2B C24B 1.439(6)
N2B C3B 1.482(6)
C2B C36B 1.515(6)
C2B C3B 1.550(6)
C2B H2B 0.9800
C3B C42B 1.511(6)
C3B H3B 0.9800
C4B C5B 1.379(8)
C4B C11B 1.489(8)
C4B H4B 0.9300
C5B C6B 1.525(9)
C5B H5B 0.9300
C6B C7B 1.409(11)
C6B H6B1 0.9700
C6B H6B2 0.9700
C7B C8B 1.508(10)
C7B H7B1 0.9700
C7B H7B2 0.9700
C8B C9B 1.329(9)
C8B H8B 0.9300
C9B C10B 1.489(10)
C9B H9B 0.9300
C10B C11B 1.425(10)
C10B H10C 0.9700
C10B H10D 0.9700
C11B H11C 0.9700
C11B H11D 0.9700
C12B C17B 1.382(7)
C12B C13B 1.392(7)
C13B C14B 1.401(7)
C13B C18B 1.492(7)
C14B C15B 1.339(9)
C14B H14B 0.9300
C15B C16B 1.382(9)
C15B H15B 0.9300
C16B C17B 1.387(8)
C16B H16B 0.9300
C17B H17B 0.9300
C18B C23B 1.385(7)
C18B C19B 1.391(7)
C19B C20B 1.371(8)
C19B H19B 0.9300
C20B C21B 1.378(10)
C20B H20B 0.9300
C21B C22B 1.389(9)
C21B H21B 0.9300
C22B C23B 1.361(8)
C22B H22B 0.9300
C23B H23B 0.9300
C24B C29B 1.379(7)
C24B C25B 1.414(7)
C25B C26B 1.407(7)
C25B C30B 1.486(7)
C26B C27B 1.376(9)
C26B H26B 0.9300
C27B C28B 1.400(9)
C27B H27B 0.9300
C28B C29B 1.375(8)
C28B H28B 0.9300
C29B H29B 0.9300
C30B C35B 1.377(7)
C30B C31B 1.392(8)
C31B C32B 1.373(9)
C31B H31B 0.9300
C32B C33B 1.395(9)
C32B H32B 0.9300
C33B C34B 1.344(10)
C33B H33B 0.9300
C34B C35B 1.372(9)
C34B H34B 0.9300
C35B H35B 0.9300
C36B C37B 1.385(7)
C36B C41B 1.390(8)
C37B C38B 1.400(9)
C37B H37B 0.9300
C38B C39B 1.361(11)
C38B H38B 0.9300
C39B C40B 1.384(11)
C39B H39B 0.9300
C40B C41B 1.386(8)
C40B H40B 0.9300
C41B H41B 0.9300
C42B C47B 1.371(7)
C42B C43B 1.415(8)
C43B C44B 1.371(9)
C43B H43B 0.9300
C44B C45B 1.383(11)
C44B H44B 0.9300
C45B C46B 1.340(10)
C45B H45B 0.9300
C46B C47B 1.395(8)
C46B H46B 0.9300
C47B H47B 0.9300
C1 Cl2 1.632(7)
C1 Cl1 1.646(7)
C1 H1A 0.9700
C1 H1B 0.9700

loop_
_platon_squeeze_void_nr
_platon_squeeze_void_average_x
_platon_squeeze_void_average_y
_platon_squeeze_void_average_z
_platon_squeeze_void_volume
_platon_squeeze_void_count_electrons
1 0.117 0.988 0.722 7.2 1.0
2 0.346 0.341 0.656 36.0 0.2
3 0.257 0.611 0.292 12.6 3.1
4 0.500 0.000 0.500 155.6 33.6
5 0.350 0.851 0.898 8.1 2.4
6 0.654 0.658 0.344 35.9 0.3
7 0.650 0.149 0.102 8.2 2.5
8 0.743 0.389 0.708 12.6 3.1
9 0.883 0.012 0.278 7.2 1.2
